data_7025218
loop_
_publ_author_name
'Litlab\/o, Rannveig'
'Lee, Hyui Sul'
'Niemeyer, Mark'
'T\"ornroos, Karl W'
'Anwander, Reiner'

_publ_section_title
;
 Rare-earth metal bis(tetramethylaluminate) complexes supported by a
 sterically crowded triazenido ligand.
;
_journal_issue 29
_journal_name_full 'Dalton transactions (Cambridge, England : 2003)'
_journal_page_first 6815
_journal_page_last 6825
_journal_paper_doi 10.1039/b925837j
_journal_volume 39
_journal_year 2010
_chemical_formula_moiety 'C50 H78 Al2 N3 Nd'
_chemical_formula_sum 'C50 H78 Al2 N3 Nd'
_chemical_formula_weight 919.35
_chemical_name_systematic
;
?
;
_space_group_IT_number 14
_symmetry_cell_setting monoclinic
_symmetry_space_group_name_Hall '-P 2ybc'
_symmetry_space_group_name_H-M 'P 1 21/c 1'
_atom_sites_solution_hydrogens geom
_atom_sites_solution_primary direct
_atom_sites_solution_secondary difmap
_audit_creation_method SHELXL-97
_cell_angle_alpha 90.00
_cell_angle_beta 107.8020(10)
_cell_angle_gamma 90.00
_cell_formula_units_Z 4
_cell_length_a 22.4306(13)
_cell_length_b 9.5164(5)
_cell_length_c 25.0736(14)
_cell_measurement_reflns_used 37198
_cell_measurement_temperature 100(2)
_cell_measurement_theta_max 21.216
_cell_measurement_theta_min 4.304
_cell_volume 5095.9(5)
_computing_cell_refinement
;
Bruker (2008). SAINT, version 6.45A, Bruker AXS Inc., Madison,
Wisconsin, USA.
;
_computing_data_collection
;
Bruker (1999). SMART, version 5.054, Bruker AXS Inc., Madison,
Wisconsin, USA.
;
_computing_data_reduction
;
Bruker (2004). SAINT, version 6.45a, Bruker AXS Inc., Madison,
Wisconsin, USA.
;
_computing_molecular_graphics
;
Brandenburg, K. (2007). DIAMOND. Version 3.1. Crystal Impact GbR, Bonn,
Germany.
;
_computing_publication_material
;
Bruker AXS (2003). SHELXTL. Version 6.14. Bruker AXS Inc., Madison,
Wisconsin, USA.
;
_computing_structure_refinement
;
Sheldrick, G. M. (2008). Acta Crystallographica, A64, 112-122.
;
_computing_structure_solution
;
Sheldrick, G. M. (2008). Acta Crystallographica, A64, 112-122.
;
_diffrn_ambient_temperature 100(2)
_diffrn_detector_area_resol_mean '48 \um'
_diffrn_measured_fraction_theta_full 1.000
_diffrn_measured_fraction_theta_max 1.000
_diffrn_measurement_device_type 'Bruker-AXS SMART 2K CCD'
_diffrn_measurement_method 'omega scans'
_diffrn_radiation_monochromator graphite
_diffrn_radiation_source 'normal-focus sealed tube'
_diffrn_radiation_type MoK\a
_diffrn_radiation_wavelength 0.71073
_diffrn_reflns_av_R_equivalents 0.0727
_diffrn_reflns_av_sigmaI/netI 0.0449
_diffrn_reflns_limit_h_max 27
_diffrn_reflns_limit_h_min -27
_diffrn_reflns_limit_k_max 11
_diffrn_reflns_limit_k_min -11
_diffrn_reflns_limit_l_max 30
_diffrn_reflns_limit_l_min -30
_diffrn_reflns_number 58422
_diffrn_reflns_theta_full 25.68
_diffrn_reflns_theta_max 25.68
_diffrn_reflns_theta_min 0.95
_exptl_absorpt_coefficient_mu 1.086
_exptl_absorpt_correction_T_max 0.8991
_exptl_absorpt_correction_T_min 0.7805
_exptl_absorpt_correction_type numerical
_exptl_absorpt_process_details
;
Bruker AXS (2003). SHELXTL. Version 6.14.
Bruker AXS Inc., Madison, Wisconsin, USA.
;
_exptl_crystal_colour yellow
_exptl_crystal_density_diffrn 1.198
_exptl_crystal_density_method 'not measured'
_exptl_crystal_description 'irregular prism'
_exptl_crystal_F_000 1940
_exptl_crystal_size_max 0.24
_exptl_crystal_size_mid 0.12
_exptl_crystal_size_min 0.10
_refine_diff_density_max 2.169
_refine_diff_density_min -1.503
_refine_diff_density_rms 0.117
_refine_ls_extinction_method none
_refine_ls_goodness_of_fit_ref 1.065
_refine_ls_hydrogen_treatment mixed
_refine_ls_matrix_type full
_refine_ls_number_parameters 565
_refine_ls_number_reflns 9684
_refine_ls_number_restraints 30
_refine_ls_restrained_S_all 1.064
_refine_ls_R_factor_all 0.0677
_refine_ls_R_factor_gt 0.0553
_refine_ls_shift/su_max 0.001
_refine_ls_shift/su_mean 0.000
_refine_ls_structure_factor_coef Fsqd
_refine_ls_weighting_details 'calc w=1/[\s^2^(Fo^2^)+(0.0581P)^2^+22.4514P] where P=(Fo^2^+2Fc^2^)/3'
_refine_ls_weighting_scheme calc
_refine_ls_wR_factor_gt 0.1313
_refine_ls_wR_factor_ref 0.1376
_reflns_number_gt 8012
_reflns_number_total 9684
_reflns_threshold_expression I>2\s(I)
_cod_data_source_file b925837j.txt
_cod_data_source_block rl074
_cod_original_sg_symbol_H-M 'P 21/c'
_cod_database_code 7025218

loop_
_symmetry_equiv_pos_as_xyz
'x, y, z'
'-x, y+1/2, -z+1/2'
'-x, -y, -z'
'x, -y-1/2, z-1/2'

loop_
_atom_site_label
_atom_site_type_symbol
_atom_site_fract_x
_atom_site_fract_y
_atom_site_fract_z
_atom_site_U_iso_or_equiv
_atom_site_adp_type
_atom_site_occupancy
_atom_site_symmetry_multiplicity
_atom_site_calc_flag
_atom_site_refinement_flags
Nd1 Nd 0.242012(12) 0.62710(3) 0.108230(11) 0.02249(10) Uani 1 1 d .
Al1 Al 0.19005(8) 0.88372(17) 0.13984(8) 0.0381(4) Uani 1 1 d .
Al2 Al 0.30466(9) 0.40509(18) 0.20282(6) 0.0347(4) Uani 1 1 d .
N1 N 0.2289(2) 0.5485(4) -0.00812(17) 0.0272(9) Uani 1 1 d .
N2 N 0.20127(19) 0.4813(4) 0.02423(17) 0.0246(9) Uani 1 1 d .
N3 N 0.27205(19) 0.6334(5) 0.02137(17) 0.0278(9) Uani 1 1 d .
C1 C 0.2441(5) 0.9063(7) 0.0871(5) 0.078(3) Uani 1 1 d D
H1A H 0.222(3) 0.871(8) 0.0494(19) 0.117 Uiso 1 1 d D
H1B H 0.2881(14) 0.879(8) 0.098(4) 0.117 Uiso 1 1 d D
H1C H 0.241(4) 1.009(2) 0.087(3) 0.117 Uiso 1 1 d D
C2 C 0.1274(3) 0.7322(7) 0.1001(3) 0.0432(15) Uani 1 1 d D
H2A H 0.114(3) 0.674(5) 0.127(2) 0.065 Uiso 1 1 d D
H2B H 0.136(3) 0.666(5) 0.0725(18) 0.065 Uiso 1 1 d D
H2C H 0.092(2) 0.791(5) 0.081(2) 0.065 Uiso 1 1 d D
C3 C 0.2476(3) 0.7986(7) 0.2088(3) 0.0489(17) Uani 1 1 d D
H3A H 0.273(2) 0.881(4) 0.224(3) 0.073 Uiso 1 1 d D
H3B H 0.275(2) 0.721(4) 0.206(3) 0.073 Uiso 1 1 d D
H3C H 0.223(3) 0.772(6) 0.234(2) 0.073 Uiso 1 1 d D
C4 C 0.1469(4) 1.0488(7) 0.1557(3) 0.0554(19) Uani 1 1 d .
H4A H 0.1159 1.0196 0.1738 0.083 Uiso 1 1 calc R
H4B H 0.1258 1.0977 0.1206 0.083 Uiso 1 1 calc R
H4C H 0.1773 1.1121 0.1807 0.083 Uiso 1 1 calc R
C5 C 0.2097(3) 0.4354(6) 0.1703(2) 0.0315(12) Uani 1 1 d D
H5A H 0.182(2) 0.418(5) 0.1317(10) 0.047 Uiso 1 1 d D
H5B H 0.203(3) 0.356(3) 0.1934(17) 0.047 Uiso 1 1 d D
H5C H 0.195(2) 0.521(3) 0.1837(18) 0.047 Uiso 1 1 d D
C6 C 0.3516(3) 0.5493(7) 0.1675(2) 0.0343(13) Uani 1 1 d D
H6A H 0.348(3) 0.649(3) 0.175(2) 0.051 Uiso 1 1 d D
H6B H 0.355(3) 0.540(5) 0.1290(10) 0.051 Uiso 1 1 d D
H6C H 0.3906(17) 0.513(5) 0.1935(16) 0.051 Uiso 1 1 d D
C7 C 0.3256(4) 0.2183(8) 0.1803(3) 0.065(2) Uani 1 1 d .
H7A H 0.2993 0.1474 0.1905 0.097 Uiso 1 1 calc R
H7B H 0.3698 0.1979 0.1996 0.097 Uiso 1 1 calc R
H7C H 0.3182 0.2166 0.1398 0.097 Uiso 1 1 calc R
C8 C 0.3293(3) 0.4455(9) 0.2839(2) 0.0547(19) Uani 1 1 d .
H8A H 0.3148 0.3694 0.3032 0.082 Uiso 1 1 calc R
H8B H 0.3103 0.5343 0.2902 0.082 Uiso 1 1 calc R
H8C H 0.3750 0.4528 0.2987 0.082 Uiso 1 1 calc R
C9 C 0.1578(3) 0.3785(5) -0.0052(2) 0.0294(11) Uani 1 1 d .
C10 C 0.1187(3) 0.3936(6) -0.0612(2) 0.0343(13) Uani 1 1 d .
C11 C 0.1159(3) 0.5154(7) -0.0994(2) 0.0376(14) Uani 1 1 d .
C12 C 0.1492(3) 0.5077(8) -0.1393(2) 0.0513(19) Uani 1 1 d .
C13 C 0.1382(3) 0.6125(11) -0.1798(3) 0.073(3) Uani 1 1 d .
H13A H 0.1603 0.6090 -0.2066 0.087 Uiso 1 1 calc R
C14 C 0.0976(3) 0.7191(10) -0.1827(3) 0.068(3) Uani 1 1 d .
C15 C 0.0674(3) 0.7287(8) -0.1418(3) 0.0527(19) Uani 1 1 d .
H15A H 0.0403 0.8058 -0.1425 0.063 Uiso 1 1 calc R
C16 C 0.0764(3) 0.6270(7) -0.0999(2) 0.0415(15) Uani 1 1 d .
C17 C 0.0398(3) 0.6385(6) -0.0580(2) 0.0411(14) Uani 1 1 d .
H17A H 0.0635 0.5852 -0.0237 0.049 Uiso 1 1 calc R
C18 C -0.0247(3) 0.5704(8) -0.0809(3) 0.0549(18) Uani 1 1 d .
H18A H -0.0198 0.4706 -0.0882 0.082 Uiso 1 1 calc R
H18B H -0.0483 0.6171 -0.1158 0.082 Uiso 1 1 calc R
H18C H -0.0475 0.5798 -0.0534 0.082 Uiso 1 1 calc R
C19 C 0.0323(4) 0.7893(7) -0.0400(3) 0.060(2) Uani 1 1 d .
H19A H 0.0734 0.8346 -0.0269 0.090 Uiso 1 1 calc R
H19B H 0.0132 0.7884 -0.0097 0.090 Uiso 1 1 calc R
H19C H 0.0053 0.8417 -0.0720 0.090 Uiso 1 1 calc R
C20 C 0.0843(4) 0.8264(13) -0.2303(5) 0.110(5) Uani 1 1 d .
H20A H 0.0985 0.7761 -0.2592 0.133 Uiso 1 1 calc R
C21 C 0.1139(9) 0.9353(15) -0.2242(7) 0.242(13) Uani 1 1 d .
H21A H 0.1574 0.9173 -0.2020 0.364 Uiso 1 1 calc R
H21B H 0.0954 1.0040 -0.2048 0.364 Uiso 1 1 calc R
H21C H 0.1127 0.9724 -0.2610 0.364 Uiso 1 1 calc R
C22 C 0.0154(5) 0.8475(17) -0.2595(6) 0.200(10) Uani 1 1 d .
H22A H 0.0085 0.9415 -0.2762 0.301 Uiso 1 1 calc R
H22B H -0.0078 0.8378 -0.2324 0.301 Uiso 1 1 calc R
H22C H 0.0007 0.7767 -0.2890 0.301 Uiso 1 1 calc R
C23 C 0.1948(3) 0.3917(9) -0.1385(3) 0.0567(19) Uani 1 1 d .
H23A H 0.2055 0.3468 -0.1007 0.068 Uiso 1 1 calc R
C24 C 0.2563(3) 0.4435(10) -0.1460(3) 0.066(2) Uani 1 1 d .
H24A H 0.2710 0.5262 -0.1224 0.099 Uiso 1 1 calc R
H24B H 0.2494 0.4687 -0.1854 0.099 Uiso 1 1 calc R
H24C H 0.2878 0.3689 -0.1352 0.099 Uiso 1 1 calc R
C25 C 0.1662(4) 0.2751(11) -0.1823(3) 0.081(3) Uani 1 1 d .
H25A H 0.1303 0.2324 -0.1739 0.121 Uiso 1 1 calc R
H25B H 0.1978 0.2030 -0.1807 0.121 Uiso 1 1 calc R
H25C H 0.1523 0.3165 -0.2198 0.121 Uiso 1 1 calc R
C26 C 0.0782(3) 0.2816(7) -0.0841(2) 0.0506(18) Uani 1 1 d .
H26A H 0.0522 0.2886 -0.1218 0.061 Uiso 1 1 calc R
C27 C 0.0746(4) 0.1623(7) -0.0543(3) 0.059(2) Uani 1 1 d .
H27A H 0.0455 0.0903 -0.0708 0.071 Uiso 1 1 calc R
C28 C 0.1140(4) 0.1485(6) 0.0001(3) 0.0503(18) Uani 1 1 d .
H28A H 0.1133 0.0650 0.0206 0.060 Uiso 1 1 calc R
C29 C 0.1542(3) 0.2568(6) 0.0243(2) 0.0358(13) Uani 1 1 d .
H29A H 0.1801 0.2477 0.0620 0.043 Uiso 1 1 calc R
C30 C 0.2984(2) 0.7149(6) -0.0142(2) 0.0307(12) Uani 1 1 d .
C31 C 0.3632(2) 0.7209(6) -0.0019(2) 0.0292(11) Uani 1 1 d .
C32 C 0.4078(2) 0.6480(5) 0.0474(2) 0.0232(10) Uani 1 1 d .
C33 C 0.4147(2) 0.5009(5) 0.04740(19) 0.0222(10) Uani 1 1 d .
C34 C 0.4587(2) 0.4373(5) 0.09270(19) 0.0230(10) Uani 1 1 d .
H34A H 0.4636 0.3381 0.0925 0.028 Uiso 1 1 calc R
C35 C 0.4957(2) 0.5137(5) 0.13820(19) 0.0243(10) Uani 1 1 d .
C36 C 0.4880(2) 0.6591(5) 0.1371(2) 0.0264(11) Uani 1 1 d .
H36A H 0.5132 0.7133 0.1674 0.032 Uiso 1 1 calc R
C37 C 0.4447(2) 0.7272(5) 0.0929(2) 0.0262(11) Uani 1 1 d .
C38 C 0.4395(3) 0.8879(6) 0.0949(3) 0.0359(13) Uani 1 1 d .
H38A H 0.4006 0.9176 0.0650 0.043 Uiso 1 1 calc R
C39 C 0.4351(3) 0.9389(6) 0.1515(3) 0.0511(18) Uani 1 1 d .
H39A H 0.3997 0.8928 0.1595 0.077 Uiso 1 1 calc R
H39B H 0.4288 1.0409 0.1503 0.077 Uiso 1 1 calc R
H39C H 0.4739 0.9156 0.1810 0.077 Uiso 1 1 calc R
C40 C 0.4956(3) 0.9583(6) 0.0835(3) 0.0417(15) Uani 1 1 d .
H40A H 0.4977 0.9294 0.0466 0.062 Uiso 1 1 calc R
H40B H 0.5342 0.9300 0.1123 0.062 Uiso 1 1 calc R
H40C H 0.4910 1.0606 0.0843 0.062 Uiso 1 1 calc R
C41 C 0.5446(3) 0.4445(7) 0.1862(2) 0.0378(13) Uani 1 1 d .
H41A H 0.5496 0.5051 0.2199 0.045 Uiso 1 1 calc R
C42 C 0.5272(5) 0.3007(8) 0.2010(3) 0.082(3) Uani 1 1 d .
H42A H 0.5595 0.2664 0.2343 0.123 Uiso 1 1 calc R
H42B H 0.5237 0.2365 0.1696 0.123 Uiso 1 1 calc R
H42C H 0.4869 0.3054 0.2087 0.123 Uiso 1 1 calc R
C43 C 0.6058(4) 0.446(2) 0.1745(4) 0.171(8) Uani 1 1 d .
H43A H 0.6149 0.5420 0.1649 0.256 Uiso 1 1 calc R
H43B H 0.6038 0.3832 0.1431 0.256 Uiso 1 1 calc R
H43C H 0.6389 0.4148 0.2078 0.256 Uiso 1 1 calc R
C44 C 0.3781(2) 0.4086(5) -0.0014(2) 0.0276(11) Uani 1 1 d .
H44A H 0.3460 0.4689 -0.0280 0.033 Uiso 1 1 calc R
C45 C 0.3440(3) 0.2881(6) 0.0169(2) 0.0363(13) Uani 1 1 d .
H45A H 0.3168 0.3258 0.0375 0.055 Uiso 1 1 calc R
H45B H 0.3747 0.2240 0.0411 0.055 Uiso 1 1 calc R
H45C H 0.3186 0.2371 -0.0162 0.055 Uiso 1 1 calc R
C46 C 0.4221(3) 0.3519(7) -0.0325(2) 0.0445(15) Uani 1 1 d .
H46A H 0.4410 0.4307 -0.0468 0.067 Uiso 1 1 calc R
H46B H 0.3983 0.2932 -0.0639 0.067 Uiso 1 1 calc R
H46C H 0.4552 0.2956 -0.0068 0.067 Uiso 1 1 calc R
C47 C 0.3873(3) 0.8000(7) -0.0378(2) 0.0402(14) Uani 1 1 d .
H47A H 0.4314 0.8048 -0.0308 0.048 Uiso 1 1 calc R
C48 C 0.3483(3) 0.8709(8) -0.0830(3) 0.060(2) Uani 1 1 d .
H48A H 0.3657 0.9245 -0.1065 0.072 Uiso 1 1 calc R
C49 C 0.2843(3) 0.8645(9) -0.0942(3) 0.065(2) Uani 1 1 d .
H49A H 0.2575 0.9138 -0.1253 0.078 Uiso 1 1 calc R
C50 C 0.2593(3) 0.7850(7) -0.0596(3) 0.0462(16) Uani 1 1 d .
H50A H 0.2152 0.7792 -0.0672 0.055 Uiso 1 1 calc R

loop_
_atom_site_aniso_label
_atom_site_aniso_U_11
_atom_site_aniso_U_22
_atom_site_aniso_U_33
_atom_site_aniso_U_23
_atom_site_aniso_U_13
_atom_site_aniso_U_12
Nd1 0.02187(14) 0.02045(14) 0.02372(14) 0.00015(11) 0.00486(10) 0.00001(11)
Al1 0.0389(9) 0.0239(8) 0.0594(11) 0.0010(8) 0.0266(8) 0.0038(7)
Al2 0.0482(10) 0.0368(9) 0.0218(8) 0.0060(7) 0.0145(7) 0.0198(8)
N1 0.029(2) 0.025(2) 0.027(2) 0.0070(18) 0.0075(18) -0.0015(18)
N2 0.030(2) 0.021(2) 0.024(2) 0.0048(17) 0.0104(18) -0.0048(17)
N3 0.025(2) 0.031(2) 0.026(2) 0.0067(19) 0.0056(17) -0.0012(19)
C1 0.106(7) 0.023(3) 0.152(9) 0.013(4) 0.108(7) 0.010(4)
C2 0.027(3) 0.049(4) 0.047(3) -0.003(3) 0.001(3) 0.011(3)
C3 0.039(3) 0.049(4) 0.049(4) -0.027(3) -0.001(3) 0.007(3)
C4 0.079(5) 0.034(3) 0.074(5) 0.015(3) 0.053(4) 0.022(3)
C5 0.043(3) 0.023(3) 0.031(3) 0.008(2) 0.015(2) 0.000(2)
C6 0.028(3) 0.049(4) 0.027(3) 0.001(3) 0.010(2) 0.011(3)
C7 0.098(6) 0.048(4) 0.062(5) 0.009(4) 0.046(4) 0.033(4)
C8 0.055(4) 0.086(5) 0.025(3) 0.005(3) 0.016(3) 0.024(4)
C9 0.044(3) 0.025(3) 0.023(2) -0.006(2) 0.016(2) -0.013(2)
C10 0.045(3) 0.036(3) 0.025(3) -0.006(2) 0.016(2) -0.016(3)
C11 0.034(3) 0.049(4) 0.024(3) 0.005(3) 0.001(2) -0.023(3)
C12 0.038(3) 0.089(5) 0.024(3) 0.015(3) 0.005(2) -0.027(4)
C13 0.034(4) 0.140(8) 0.039(4) 0.043(5) 0.004(3) -0.019(5)
C14 0.040(4) 0.107(7) 0.049(4) 0.047(4) 0.000(3) -0.026(4)
C15 0.029(3) 0.066(4) 0.050(4) 0.029(3) -0.006(3) -0.022(3)
C16 0.036(3) 0.051(4) 0.030(3) 0.007(3) -0.001(2) -0.027(3)
C17 0.048(4) 0.036(3) 0.035(3) 0.000(3) 0.006(3) -0.011(3)
C18 0.051(4) 0.063(4) 0.057(4) -0.012(4) 0.026(3) -0.029(3)
C19 0.066(5) 0.042(4) 0.055(4) 0.003(3) -0.008(4) -0.001(3)
C20 0.059(5) 0.151(10) 0.106(8) 0.102(8) 0.004(5) -0.028(6)
C21 0.28(2) 0.127(12) 0.184(16) 0.113(12) -0.124(15) -0.104(14)
C22 0.090(8) 0.28(2) 0.176(13) 0.195(15) -0.044(8) -0.056(10)
C23 0.052(4) 0.093(6) 0.029(3) 0.002(3) 0.018(3) -0.011(4)
C24 0.046(4) 0.123(7) 0.032(3) 0.008(4) 0.014(3) -0.009(4)
C25 0.071(6) 0.118(8) 0.055(5) -0.016(5) 0.021(4) -0.017(5)
C26 0.073(5) 0.053(4) 0.027(3) -0.012(3) 0.018(3) -0.032(4)
C27 0.102(6) 0.039(4) 0.041(4) -0.019(3) 0.030(4) -0.040(4)
C28 0.103(6) 0.017(3) 0.039(3) -0.009(2) 0.035(4) -0.020(3)
C29 0.058(4) 0.026(3) 0.027(3) -0.004(2) 0.020(3) -0.009(3)
C30 0.026(3) 0.029(3) 0.037(3) 0.012(2) 0.010(2) -0.002(2)
C31 0.027(3) 0.029(3) 0.030(3) 0.010(2) 0.007(2) -0.001(2)
C32 0.024(2) 0.022(2) 0.026(2) 0.007(2) 0.012(2) -0.0018(19)
C33 0.024(2) 0.025(3) 0.019(2) -0.001(2) 0.0095(19) 0.000(2)
C34 0.030(3) 0.019(2) 0.022(2) 0.0001(19) 0.011(2) 0.005(2)
C35 0.025(3) 0.031(3) 0.018(2) -0.001(2) 0.009(2) 0.004(2)
C36 0.028(3) 0.026(3) 0.026(2) -0.009(2) 0.010(2) -0.002(2)
C37 0.027(3) 0.023(2) 0.033(3) -0.002(2) 0.016(2) -0.002(2)
C38 0.040(3) 0.023(3) 0.053(3) -0.004(3) 0.025(3) 0.001(2)
C39 0.072(5) 0.026(3) 0.077(5) -0.016(3) 0.055(4) -0.005(3)
C40 0.056(4) 0.024(3) 0.057(4) -0.006(3) 0.035(3) -0.011(3)
C41 0.036(3) 0.055(4) 0.021(3) 0.001(3) 0.006(2) 0.012(3)
C42 0.112(7) 0.041(4) 0.060(5) 0.012(4) -0.023(5) 0.021(4)
C43 0.046(5) 0.40(2) 0.069(6) 0.104(10) 0.020(5) 0.091(9)
C44 0.032(3) 0.029(3) 0.022(2) -0.003(2) 0.009(2) -0.005(2)
C45 0.045(3) 0.029(3) 0.039(3) -0.005(2) 0.018(3) -0.007(2)
C46 0.041(3) 0.065(4) 0.029(3) -0.018(3) 0.012(3) -0.007(3)
C47 0.027(3) 0.053(4) 0.039(3) 0.021(3) 0.007(2) -0.006(3)
C48 0.039(3) 0.080(5) 0.059(4) 0.047(4) 0.012(3) -0.009(3)
C49 0.033(3) 0.088(6) 0.065(4) 0.058(4) 0.001(3) -0.004(4)
C50 0.025(3) 0.057(4) 0.052(4) 0.033(3) 0.004(3) -0.003(3)

loop_
_atom_type_symbol
_atom_type_description
_atom_type_scat_dispersion_real
_atom_type_scat_dispersion_imag
_atom_type_scat_source
C C 0.0033 0.0016 'International Tables Vol C Tables 4.2.6.8 and 6.1.1.4'
H H 0.0000 0.0000 'International Tables Vol C Tables 4.2.6.8 and 6.1.1.4'
N N 0.0061 0.0033 'International Tables Vol C Tables 4.2.6.8 and 6.1.1.4'
Al Al 0.0645 0.0514 'International Tables Vol C Tables 4.2.6.8 and 6.1.1.4'
Nd Nd -0.1943 3.0179 'International Tables Vol C Tables 4.2.6.8 and 6.1.1.4'

loop_
_geom_angle_atom_site_label_1
_geom_angle_atom_site_label_2
_geom_angle_atom_site_label_3
_geom_angle
N2 Nd1 N3 52.20(13)
N2 Nd1 C6 111.95(16)
N3 Nd1 C6 92.67(15)
N2 Nd1 C5 91.03(15)
N3 Nd1 C5 137.32(16)
C6 Nd1 C5 81.14(18)
N2 Nd1 C2 92.77(17)
N3 Nd1 C2 115.69(17)
C6 Nd1 C2 150.56(18)
C5 Nd1 C2 82.75(19)
N2 Nd1 C1 114.2(3)
N3 Nd1 C1 77.2(2)
C6 Nd1 C1 109.0(3)
C5 Nd1 C1 144.7(2)
C2 Nd1 C1 72.3(2)
N2 Nd1 Al1 129.17(11)
N3 Nd1 Al1 117.29(11)
C6 Nd1 Al1 118.45(14)
C5 Nd1 Al1 102.34(12)
C2 Nd1 Al1 42.48(14)
C1 Nd1 Al1 42.73(15)
N2 Nd1 N1 26.56(12)
N3 Nd1 N1 26.12(13)
C6 Nd1 N1 106.83(15)
C5 Nd1 N1 116.56(15)
C2 Nd1 N1 102.39(16)
C1 Nd1 N1 93.3(2)
Al1 Nd1 N1 123.76(9)
N2 Nd1 C3 161.16(16)
N3 Nd1 C3 141.46(18)
C6 Nd1 C3 83.25(17)
C5 Nd1 C3 80.1(2)
C2 Nd1 C3 69.78(18)
C1 Nd1 C3 68.2(3)
Al1 Nd1 C3 39.40(13)
N1 Nd1 C3 161.28(17)
N2 Nd1 Al2 103.25(10)
N3 Nd1 Al2 119.91(10)
C6 Nd1 Al2 41.00(14)
C5 Nd1 Al2 40.19(13)
C2 Nd1 Al2 119.77(15)
C1 Nd1 Al2 140.3(3)
Al1 Nd1 Al2 118.53(5)
N1 Nd1 Al2 117.43(9)
C3 Nd1 Al2 80.62(14)
N2 Nd1 H2B 71.8(7)
N3 Nd1 H2B 100.4(10)
C6 Nd1 H2B 165.1(13)
C5 Nd1 H2B 84.4(14)
C2 Nd1 H2B 21.0(6)
C1 Nd1 H2B 81.0(13)
Al1 Nd1 H2B 61.3(9)
N1 Nd1 H2B 82.9(7)
C3 Nd1 H2B 90.7(7)
Al2 Nd1 H2B 124.6(14)
N2 Nd1 H3B 164.7(13)
N3 Nd1 H3B 141.0(13)
C6 Nd1 H3B 65.7(8)
C5 Nd1 H3B 73.7(13)
C2 Nd1 H3B 86.2(8)
C1 Nd1 H3B 80.0(11)
Al1 Nd1 H3B 57.3(7)
N1 Nd1 H3B 167.1(13)
C3 Nd1 H3B 18.2(7)
Al2 Nd1 H3B 64.6(9)
H2B Nd1 H3B 106.7(11)
N2 Nd1 H5A 71.0(6)
N3 Nd1 H5A 121.6(8)
C6 Nd1 H5A 96.9(9)
C5 Nd1 H5A 21.9(4)
C2 Nd1 H5A 75.6(11)
C1 Nd1 H5A 147.7(12)
Al1 Nd1 H5A 107.8(11)
N1 Nd1 H5A 97.4(6)
C3 Nd1 H5A 96.9(8)
Al2 Nd1 H5A 57.0(8)
H2B Nd1 H5A 70.3(17)
H3B Nd1 H5A 94.0(14)
N2 Nd1 H6A 131.4(7)
N3 Nd1 H6A 97.7(12)
C6 Nd1 H6A 22.3(4)
C5 Nd1 H6A 92.1(12)
C2 Nd1 H6A 135.7(8)
C1 Nd1 H6A 88.9(8)
Al1 Nd1 H6A 97.2(5)
N1 Nd1 H6A 118.8(11)
C3 Nd1 H6A 66.0(9)
Al2 Nd1 H6A 55.3(10)
H2B Nd1 H6A 156.7(10)
H3B Nd1 H6A 50.5(14)
H5A Nd1 H6A 111.8(13)
N2 Nd1 H6B 94.4(8)
N3 Nd1 H6B 70.7(5)
C6 Nd1 H6B 22.3(4)
C5 Nd1 H6B 95.0(10)
C2 Nd1 H6B 172.5(6)
C1 Nd1 H6B 106.5(12)
Al1 Nd1 H6B 132.0(11)
N1 Nd1 H6B 85.0(5)
C3 Nd1 H6B 102.9(7)
Al2 Nd1 H6B 56.3(9)
H2B Nd1 H6B 166.1(11)
H3B Nd1 H6B 86.3(10)
H5A Nd1 H6B 104.7(16)
H6A Nd1 H6B 37.1(7)
C4 Al1 C3 112.5(3)
C4 Al1 C2 110.9(3)
C3 Al1 C2 107.6(3)
C4 Al1 C1 118.2(3)
C3 Al1 C1 104.3(4)
C2 Al1 C1 102.2(3)
C4 Al1 Nd1 174.0(3)
C3 Al1 Nd1 71.79(18)
C2 Al1 Nd1 63.27(17)
C1 Al1 Nd1 63.31(18)
C7 Al2 C8 117.1(3)
C7 Al2 C5 108.9(3)
C8 Al2 C5 108.1(3)
C7 Al2 C6 106.1(3)
C8 Al2 C6 106.9(3)
C5 Al2 C6 109.6(2)
C7 Al2 Nd1 118.6(2)
C8 Al2 Nd1 124.2(2)
C5 Al2 Nd1 55.98(15)
C6 Al2 Nd1 53.76(15)
N3 N1 N2 110.9(4)
N3 N1 Nd1 56.5(2)
N2 N1 Nd1 55.9(2)
N1 N2 C9 113.0(4)
N1 N2 Nd1 97.6(3)
C9 N2 Nd1 148.5(3)
N1 N3 C30 110.9(4)
N1 N3 Nd1 97.4(3)
C30 N3 Nd1 146.6(4)
Al1 C1 Nd1 74.0(2)
Al1 C1 H1A 111(6)
Nd1 C1 H1A 80(5)
Al1 C1 H1B 123(6)
Nd1 C1 H1B 76(5)
H1A C1 H1B 110(3)
Al1 C1 H1C 93(5)
Nd1 C1 H1C 166(5)
H1A C1 H1C 109(3)
H1B C1 H1C 109(3)
Al1 C2 Nd1 74.25(18)
Al1 C2 H2A 112(4)
Nd1 C2 H2A 103(3)
Al1 C2 H2B 122(4)
Nd1 C2 H2B 56(4)
H2A C2 H2B 106(3)
Al1 C2 H2C 100(4)
Nd1 C2 H2C 150(3)
H2A C2 H2C 107(3)
H2B C2 H2C 109(3)
Al1 C3 Nd1 68.81(18)
Al1 C3 H3A 99(4)
Nd1 C3 H3A 130(4)
Al1 C3 H3B 121(4)
Nd1 C3 H3B 53(4)
H3A C3 H3B 109(3)
Al1 C3 H3C 109(4)
Nd1 C3 H3C 121(4)
H3A C3 H3C 110(3)
H3B C3 H3C 109(3)
Al1 C4 H4A 109.5
Al1 C4 H4B 109.5
H4A C4 H4B 109.5
Al1 C4 H4C 109.5
H4A C4 H4C 109.5
H4B C4 H4C 109.5
Al2 C5 Nd1 83.83(18)
Al2 C5 H5A 129(3)
Nd1 C5 H5A 75(3)
Al2 C5 H5B 89(3)
Nd1 C5 H5B 171(3)
H5A C5 H5B 106(2)
Al2 C5 H5C 113(3)
Nd1 C5 H5C 79(3)
H5A C5 H5C 108(2)
H5B C5 H5C 108(2)
Al2 C6 Nd1 85.24(19)
Al2 C6 H6A 118(3)
Nd1 C6 H6A 73(3)
Al2 C6 H6B 123(3)
Nd1 C6 H6B 79(3)
H6A C6 H6B 108(3)
Al2 C6 H6C 87(3)
Nd1 C6 H6C 172(3)
H6A C6 H6C 109(3)
H6B C6 H6C 107(2)
Al2 C7 H7A 109.5
Al2 C7 H7B 109.5
H7A C7 H7B 109.5
Al2 C7 H7C 109.5
H7A C7 H7C 109.5
H7B C7 H7C 109.5
Al2 C8 H8A 109.5
Al2 C8 H8B 109.5
H8A C8 H8B 109.5
Al2 C8 H8C 109.5
H8A C8 H8C 109.5
H8B C8 H8C 109.5
C29 C9 C10 119.5(5)
C29 C9 N2 116.2(5)
C10 C9 N2 124.3(5)
C26 C10 C9 117.0(5)
C26 C10 C11 115.6(5)
C9 C10 C11 127.3(5)
C16 C11 C12 120.5(6)
C16 C11 C10 120.2(5)
C12 C11 C10 118.9(6)
C13 C12 C11 117.6(7)
C13 C12 C23 120.3(6)
C11 C12 C23 122.1(6)
C14 C13 C12 123.0(7)
C14 C13 H13A 118.5
C12 C13 H13A 118.5
C13 C14 C15 118.7(6)
C13 C14 C20 120.8(8)
C15 C14 C20 120.5(9)
C14 C15 C16 121.2(7)
C14 C15 H15A 119.4
C16 C15 H15A 119.4
C11 C16 C15 118.8(6)
C11 C16 C17 122.0(5)
C15 C16 C17 119.1(6)
C16 C17 C18 111.0(5)
C16 C17 C19 113.7(6)
C18 C17 C19 109.4(6)
C16 C17 H17A 107.5
C18 C17 H17A 107.5
C19 C17 H17A 107.5
C17 C18 H18A 109.5
C17 C18 H18B 109.5
H18A C18 H18B 109.5
C17 C18 H18C 109.5
H18A C18 H18C 109.5
H18B C18 H18C 109.5
C17 C19 H19A 109.5
C17 C19 H19B 109.5
H19A C19 H19B 109.5
C17 C19 H19C 109.5
H19A C19 H19C 109.5
H19B C19 H19C 109.5
C21 C20 C22 112.8(14)
C21 C20 C14 120.3(10)
C22 C20 C14 113.2(7)
C21 C20 H20A 102.5
C22 C20 H20A 102.5
C14 C20 H20A 102.5
C20 C21 H21A 109.5
C20 C21 H21B 109.5
H21A C21 H21B 109.5
C20 C21 H21C 109.5
H21A C21 H21C 109.5
H21B C21 H21C 109.5
C20 C22 H22A 109.5
C20 C22 H22B 109.5
H22A C22 H22B 109.5
C20 C22 H22C 109.5
H22A C22 H22C 109.5
H22B C22 H22C 109.5
C12 C23 C24 113.5(7)
C12 C23 C25 112.5(6)
C24 C23 C25 109.6(6)
C12 C23 H23A 106.9
C24 C23 H23A 106.9
C25 C23 H23A 106.9
C23 C24 H24A 109.5
C23 C24 H24B 109.5
H24A C24 H24B 109.5
C23 C24 H24C 109.5
H24A C24 H24C 109.5
H24B C24 H24C 109.5
C23 C25 H25A 109.5
C23 C25 H25B 109.5
H25A C25 H25B 109.5
C23 C25 H25C 109.5
H25A C25 H25C 109.5
H25B C25 H25C 109.5
C27 C26 C10 122.9(6)
C27 C26 H26A 118.6
C10 C26 H26A 118.6
C26 C27 C28 119.2(6)
C26 C27 H27A 120.4
C28 C27 H27A 120.4
C29 C28 C27 119.7(5)
C29 C28 H28A 120.1
C27 C28 H28A 120.1
C28 C29 C9 121.6(5)
C28 C29 H29A 119.2
C9 C29 H29A 119.2
C50 C30 C31 121.4(5)
C50 C30 N3 119.7(5)
C31 C30 N3 118.9(4)
C30 C31 C47 117.4(5)
C30 C31 C32 123.5(4)
C47 C31 C32 119.1(5)
C37 C32 C33 119.6(4)
C37 C32 C31 120.0(4)
C33 C32 C31 120.3(4)
C34 C33 C32 118.8(4)
C34 C33 C44 118.5(4)
C32 C33 C44 122.7(4)
C35 C34 C33 122.4(4)
C35 C34 H34A 118.8
C33 C34 H34A 118.8
C34 C35 C36 117.6(5)
C34 C35 C41 122.1(5)
C36 C35 C41 120.3(5)
C37 C36 C35 122.1(5)
C37 C36 H36A 119.0
C35 C36 H36A 119.0
C36 C37 C32 119.4(5)
C36 C37 C38 118.7(5)
C32 C37 C38 121.8(5)
C40 C38 C39 108.9(5)
C40 C38 C37 110.8(4)
C39 C38 C37 111.8(5)
C40 C38 H38A 108.4
C39 C38 H38A 108.4
C37 C38 H38A 108.4
C38 C39 H39A 109.5
C38 C39 H39B 109.5
H39A C39 H39B 109.5
C38 C39 H39C 109.5
H39A C39 H39C 109.5
H39B C39 H39C 109.5
C38 C40 H40A 109.5
C38 C40 H40B 109.5
H40A C40 H40B 109.5
C38 C40 H40C 109.5
H40A C40 H40C 109.5
H40B C40 H40C 109.5
C43 C41 C42 112.7(9)
C43 C41 C35 109.1(5)
C42 C41 C35 114.4(5)
C43 C41 H41A 106.7
C42 C41 H41A 106.7
C35 C41 H41A 106.7
C41 C42 H42A 109.5
C41 C42 H42B 109.5
H42A C42 H42B 109.5
C41 C42 H42C 109.5
H42A C42 H42C 109.5
H42B C42 H42C 109.5
C41 C43 H43A 109.5
C41 C43 H43B 109.5
H43A C43 H43B 109.5
C41 C43 H43C 109.5
H43A C43 H43C 109.5
H43B C43 H43C 109.5
C45 C44 C33 112.9(4)
C45 C44 C46 110.4(5)
C33 C44 C46 109.8(4)
C45 C44 H44A 107.9
C33 C44 H44A 107.9
C46 C44 H44A 107.9
C44 C45 H45A 109.5
C44 C45 H45B 109.5
H45A C45 H45B 109.5
C44 C45 H45C 109.5
H45A C45 H45C 109.5
H45B C45 H45C 109.5
C44 C46 H46A 109.5
C44 C46 H46B 109.5
H46A C46 H46B 109.5
C44 C46 H46C 109.5
H46A C46 H46C 109.5
H46B C46 H46C 109.5
C48 C47 C31 121.3(5)
C48 C47 H47A 119.4
C31 C47 H47A 119.4
C49 C48 C47 120.4(6)
C49 C48 H48A 119.8
C47 C48 H48A 119.8
C48 C49 C50 119.3(6)
C48 C49 H49A 120.3
C50 C49 H49A 120.3
C30 C50 C49 120.1(5)
C30 C50 H50A 119.9
C49 C50 H50A 119.9

loop_
_geom_bond_atom_site_label_1
_geom_bond_atom_site_label_2
_geom_bond_distance
Nd1 N2 2.454(4)
Nd1 N3 2.470(4)
Nd1 C6 2.562(5)
Nd1 C5 2.640(5)
Nd1 C2 2.708(6)
Nd1 C1 2.713(6)
Nd1 Al1 2.9180(17)
Nd1 N1 2.938(4)
Nd1 C3 2.973(6)
Nd1 Al2 3.1663(16)
Nd1 H2B 2.30(6)
Nd1 H3B 2.51(6)
Nd1 H5A 2.57(5)
Nd1 H6A 2.46(5)
Nd1 H6B 2.56(5)
Al1 C4 1.949(6)
Al1 C3 1.987(7)
Al1 C2 2.048(7)
Al1 C1 2.060(7)
Al2 C7 1.964(7)
Al2 C8 1.976(6)
Al2 C5 2.055(6)
Al2 C6 2.085(6)
N1 N3 1.304(6)
N1 N2 1.325(6)
N2 C9 1.419(6)
N3 C30 1.438(6)
C1 H1A 0.982(19)
C1 H1B 0.977(19)
C1 H1C 0.978(19)
C2 H2A 0.988(19)
C2 H2B 0.998(19)
C2 H2C 0.978(19)
C3 H3A 0.976(19)
C3 H3B 0.981(19)
C3 H3C 0.979(19)
C4 H4A 0.9800
C4 H4B 0.9800
C4 H4C 0.9800
C5 H5A 0.992(18)
C5 H5B 0.988(18)
C5 H5C 0.980(18)
C6 H6A 0.977(18)
C6 H6B 0.992(18)
C6 H6C 0.981(18)
C7 H7A 0.9800
C7 H7B 0.9800
C7 H7C 0.9800
C8 H8A 0.9800
C8 H8B 0.9800
C8 H8C 0.9800
C9 C29 1.388(7)
C9 C10 1.417(8)
C10 C26 1.404(8)
C10 C11 1.493(8)
C11 C16 1.381(9)
C11 C12 1.421(8)
C12 C13 1.392(10)
C12 C23 1.501(11)
C13 C14 1.350(13)
C13 H13A 0.9500
C14 C15 1.393(11)
C14 C20 1.528(10)
C15 C16 1.399(8)
C15 H15A 0.9500
C16 C17 1.521(9)
C17 C18 1.529(8)
C17 C19 1.529(9)
C17 H17A 1.0000
C18 H18A 0.9800
C18 H18B 0.9800
C18 H18C 0.9800
C19 H19A 0.9800
C19 H19B 0.9800
C19 H19C 0.9800
C20 C21 1.214(15)
C20 C22 1.509(13)
C20 H20A 1.0000
C21 H21A 0.9800
C21 H21B 0.9800
C21 H21C 0.9800
C22 H22A 0.9800
C22 H22B 0.9800
C22 H22C 0.9800
C23 C24 1.530(9)
C23 C25 1.555(11)
C23 H23A 1.0000
C24 H24A 0.9800
C24 H24B 0.9800
C24 H24C 0.9800
C25 H25A 0.9800
C25 H25B 0.9800
C25 H25C 0.9800
C26 C27 1.375(9)
C26 H26A 0.9500
C27 C28 1.384(10)
C27 H27A 0.9500
C28 C29 1.382(8)
C28 H28A 0.9500
C29 H29A 0.9500
C30 C50 1.378(7)
C30 C31 1.393(7)
C31 C47 1.402(7)
C31 C32 1.500(7)
C32 C37 1.407(7)
C32 C33 1.409(7)
C33 C34 1.395(7)
C33 C44 1.525(7)
C34 C35 1.393(7)
C34 H34A 0.9500
C35 C36 1.393(7)
C35 C41 1.511(7)
C36 C37 1.390(7)
C36 H36A 0.9500
C37 C38 1.535(7)
C38 C40 1.528(7)
C38 C39 1.534(8)
C38 H38A 1.0000
C39 H39A 0.9800
C39 H39B 0.9800
C39 H39C 0.9800
C40 H40A 0.9800
C40 H40B 0.9800
C40 H40C 0.9800
C41 C43 1.488(10)
C41 C42 1.501(10)
C41 H41A 1.0000
C42 H42A 0.9800
C42 H42B 0.9800
C42 H42C 0.9800
C43 H43A 0.9800
C43 H43B 0.9800
C43 H43C 0.9800
C44 C45 1.524(7)
C44 C46 1.533(7)
C44 H44A 1.0000
C45 H45A 0.9800
C45 H45B 0.9800
C45 H45C 0.9800
C46 H46A 0.9800
C46 H46B 0.9800
C46 H46C 0.9800
C47 C48 1.378(8)
C47 H47A 0.9500
C48 C49 1.378(9)
C48 H48A 0.9500
C49 C50 1.393(8)
C49 H49A 0.9500
C50 H50A 0.9500

loop_
_geom_torsion_atom_site_label_1
_geom_torsion_atom_site_label_2
_geom_torsion_atom_site_label_3
_geom_torsion_atom_site_label_4
_geom_torsion
N2 Nd1 Al1 C4 22(2)
N3 Nd1 Al1 C4 84(2)
C6 Nd1 Al1 C4 -166(2)
C5 Nd1 Al1 C4 -79(2)
C2 Nd1 Al1 C4 -15(2)
C1 Nd1 Al1 C4 106(2)
N1 Nd1 Al1 C4 55(2)
C3 Nd1 Al1 C4 -136(2)
Al2 Nd1 Al1 C4 -119(2)
N2 Nd1 Al1 C3 158.7(3)
N3 Nd1 Al1 C3 -139.3(3)
C6 Nd1 Al1 C3 -29.5(3)
C5 Nd1 Al1 C3 57.0(3)
C2 Nd1 Al1 C3 121.5(3)
C1 Nd1 Al1 C3 -117.2(4)
N1 Nd1 Al1 C3 -168.8(3)
Al2 Nd1 Al1 C3 17.5(2)
N2 Nd1 Al1 C2 37.1(3)
N3 Nd1 Al1 C2 99.1(2)
C6 Nd1 Al1 C2 -151.0(3)
C5 Nd1 Al1 C2 -64.5(3)
C1 Nd1 Al1 C2 121.3(4)
N1 Nd1 Al1 C2 69.6(2)
C3 Nd1 Al1 C2 -121.5(3)
Al2 Nd1 Al1 C2 -104.1(2)
N2 Nd1 Al1 C1 -84.1(4)
N3 Nd1 Al1 C1 -22.1(4)
C6 Nd1 Al1 C1 87.7(4)
C5 Nd1 Al1 C1 174.2(4)
C2 Nd1 Al1 C1 -121.3(4)
N1 Nd1 Al1 C1 -51.6(4)
C3 Nd1 Al1 C1 117.2(4)
Al2 Nd1 Al1 C1 134.7(4)
N2 Nd1 Al2 C7 18.8(3)
N3 Nd1 Al2 C7 -34.9(3)
C6 Nd1 Al2 C7 -89.5(4)
C5 Nd1 Al2 C7 94.3(4)
C2 Nd1 Al2 C7 119.9(3)
C1 Nd1 Al2 C7 -142.0(4)
Al1 Nd1 Al2 C7 168.9(3)
N1 Nd1 Al2 C7 -5.2(3)
C3 Nd1 Al2 C7 -180.0(3)
N2 Nd1 Al2 C8 -165.2(3)
N3 Nd1 Al2 C8 141.0(3)
C6 Nd1 Al2 C8 86.5(3)
C5 Nd1 Al2 C8 -89.7(3)
C2 Nd1 Al2 C8 -64.2(3)
C1 Nd1 Al2 C8 34.0(4)
Al1 Nd1 Al2 C8 -15.2(3)
N1 Nd1 Al2 C8 170.7(3)
C3 Nd1 Al2 C8 -4.0(3)
N2 Nd1 Al2 C5 -75.5(2)
N3 Nd1 Al2 C5 -129.3(2)
C6 Nd1 Al2 C5 176.1(3)
C2 Nd1 Al2 C5 25.5(2)
C1 Nd1 Al2 C5 123.7(3)
Al1 Nd1 Al2 C5 74.5(2)
N1 Nd1 Al2 C5 -99.6(2)
C3 Nd1 Al2 C5 85.7(2)
N2 Nd1 Al2 C6 108.3(2)
N3 Nd1 Al2 C6 54.6(2)
C5 Nd1 Al2 C6 -176.1(3)
C2 Nd1 Al2 C6 -150.6(2)
C1 Nd1 Al2 C6 -52.5(3)
Al1 Nd1 Al2 C6 -101.6(2)
N1 Nd1 Al2 C6 84.3(2)
C3 Nd1 Al2 C6 -90.5(2)
N2 Nd1 N1 N3 -165.1(5)
C6 Nd1 N1 N3 -59.6(3)
C5 Nd1 N1 N3 -147.9(3)
C2 Nd1 N1 N3 124.1(3)
C1 Nd1 N1 N3 51.5(3)
Al1 Nd1 N1 N3 83.7(3)
C3 Nd1 N1 N3 61.1(6)
Al2 Nd1 N1 N3 -102.6(3)
N3 Nd1 N1 N2 165.1(5)
C6 Nd1 N1 N2 105.6(3)
C5 Nd1 N1 N2 17.2(3)
C2 Nd1 N1 N2 -70.8(3)
C1 Nd1 N1 N2 -143.4(3)
Al1 Nd1 N1 N2 -111.2(3)
C3 Nd1 N1 N2 -133.8(5)
Al2 Nd1 N1 N2 62.6(3)
N3 N1 N2 C9 -174.7(4)
Nd1 N1 N2 C9 172.0(5)
N3 N1 N2 Nd1 13.2(4)
N3 Nd1 N2 N1 -8.2(3)
C6 Nd1 N2 N1 -83.8(3)
C5 Nd1 N2 N1 -164.7(3)
C2 Nd1 N2 N1 112.6(3)
C1 Nd1 N2 N1 40.7(3)
Al1 Nd1 N2 N1 88.5(3)
C3 Nd1 N2 N1 134.1(5)
Al2 Nd1 N2 N1 -126.0(3)
N3 Nd1 N2 C9 -174.1(7)
C6 Nd1 N2 C9 110.3(7)
C5 Nd1 N2 C9 29.5(7)
C2 Nd1 N2 C9 -53.3(7)
C1 Nd1 N2 C9 -125.1(7)
Al1 Nd1 N2 C9 -77.4(7)
N1 Nd1 N2 C9 -165.9(8)
C3 Nd1 N2 C9 -31.7(10)
Al2 Nd1 N2 C9 68.2(7)
N2 N1 N3 C30 -175.2(4)
Nd1 N1 N3 C30 -162.0(5)
N2 N1 N3 Nd1 -13.2(4)
N2 Nd1 N3 N1 8.4(3)
C6 Nd1 N3 N1 124.3(3)
C5 Nd1 N3 N1 44.5(4)
C2 Nd1 N3 N1 -63.9(3)
C1 Nd1 N3 N1 -126.8(4)
Al1 Nd1 N3 N1 -111.6(3)
C3 Nd1 N3 N1 -153.2(3)
Al2 Nd1 N3 N1 92.0(3)
N2 Nd1 N3 C30 156.8(6)
C6 Nd1 N3 C30 -87.3(6)
C5 Nd1 N3 C30 -167.1(5)
C2 Nd1 N3 C30 84.5(6)
C1 Nd1 N3 C30 21.6(6)
Al1 Nd1 N3 C30 36.8(6)
N1 Nd1 N3 C30 148.4(8)
C3 Nd1 N3 C30 -4.8(7)
Al2 Nd1 N3 C30 -119.6(6)
C4 Al1 C1 Nd1 -173.4(3)
C3 Al1 C1 Nd1 60.7(3)
C2 Al1 C1 Nd1 -51.4(3)
N2 Nd1 C1 Al1 122.3(3)
N3 Nd1 C1 Al1 159.9(3)
C6 Nd1 C1 Al1 -111.7(3)
C5 Nd1 C1 Al1 -9.8(7)
C2 Nd1 C1 Al1 37.3(3)
N1 Nd1 C1 Al1 139.2(3)
C3 Nd1 C1 Al1 -37.4(2)
Al2 Nd1 C1 Al1 -78.3(4)
C4 Al1 C2 Nd1 178.3(2)
C3 Al1 C2 Nd1 -58.2(3)
C1 Al1 C2 Nd1 51.4(3)
N2 Nd1 C2 Al1 -152.06(18)
N3 Nd1 C2 Al1 -103.2(2)
C6 Nd1 C2 Al1 60.0(5)
C5 Nd1 C2 Al1 117.3(2)
C1 Nd1 C2 Al1 -37.5(3)
N1 Nd1 C2 Al1 -127.06(17)
C3 Nd1 C2 Al1 35.2(2)
Al2 Nd1 C2 Al1 100.96(18)
C4 Al1 C3 Nd1 175.5(2)
C2 Al1 C3 Nd1 53.0(2)
C1 Al1 C3 Nd1 -55.1(3)
N2 Nd1 C3 Al1 -60.9(6)
N3 Nd1 C3 Al1 68.4(3)
C6 Nd1 C3 Al1 154.1(2)
C5 Nd1 C3 Al1 -123.7(2)
C2 Nd1 C3 Al1 -37.8(2)
C1 Nd1 C3 Al1 40.5(3)
N1 Nd1 C3 Al1 30.1(6)
Al2 Nd1 C3 Al1 -164.5(2)
C7 Al2 C5 Nd1 -112.4(3)
C8 Al2 C5 Nd1 119.5(3)
C6 Al2 C5 Nd1 3.3(2)
N2 Nd1 C5 Al2 109.51(18)
N3 Nd1 C5 Al2 81.7(3)
C6 Nd1 C5 Al2 -2.56(18)
C2 Nd1 C5 Al2 -157.8(2)
C1 Nd1 C5 Al2 -113.1(5)
Al1 Nd1 C5 Al2 -119.91(15)
N1 Nd1 C5 Al2 101.91(18)
C3 Nd1 C5 Al2 -87.2(2)
C7 Al2 C6 Nd1 114.0(3)
C8 Al2 C6 Nd1 -120.3(2)
C5 Al2 C6 Nd1 -3.4(2)
N2 Nd1 C6 Al2 -85.01(18)
N3 Nd1 C6 Al2 -135.01(18)
C5 Nd1 C6 Al2 2.51(18)
C2 Nd1 C6 Al2 60.1(5)
C1 Nd1 C6 Al2 147.6(2)
Al1 Nd1 C6 Al2 101.81(17)
N1 Nd1 C6 Al2 -112.68(16)
C3 Nd1 C6 Al2 83.5(2)
N1 N2 C9 C29 144.0(5)
Nd1 N2 C9 C29 -51.2(9)
N1 N2 C9 C10 -36.4(7)
Nd1 N2 C9 C10 128.4(6)
C29 C9 C10 C26 -0.4(8)
N2 C9 C10 C26 180.0(5)
C29 C9 C10 C11 -179.8(6)
N2 C9 C10 C11 0.7(9)
C26 C10 C11 C16 92.1(7)
C9 C10 C11 C16 -88.6(7)
C26 C10 C11 C12 -81.0(7)
C9 C10 C11 C12 98.3(7)
C16 C11 C12 C13 -2.7(9)
C10 C11 C12 C13 170.4(6)
C16 C11 C12 C23 177.2(6)
C10 C11 C12 C23 -9.7(9)
C11 C12 C13 C14 -0.4(11)
C23 C12 C13 C14 179.7(7)
C12 C13 C14 C15 3.2(12)
C12 C13 C14 C20 -176.2(8)
C13 C14 C15 C16 -3.1(10)
C20 C14 C15 C16 176.4(7)
C12 C11 C16 C15 2.8(8)
C10 C11 C16 C15 -170.2(5)
C12 C11 C16 C17 179.7(5)
C10 C11 C16 C17 6.7(8)
C14 C15 C16 C11 0.1(9)
C14 C15 C16 C17 -176.9(6)
C11 C16 C17 C18 -91.4(7)
C15 C16 C17 C18 85.5(7)
C11 C16 C17 C19 144.8(6)
C15 C16 C17 C19 -38.3(7)
C13 C14 C20 C21 -93(2)
C15 C14 C20 C21 87.3(19)
C13 C14 C20 C22 129.2(13)
C15 C14 C20 C22 -50.3(16)
C13 C12 C23 C24 45.3(9)
C11 C12 C23 C24 -134.6(6)
C13 C12 C23 C25 -79.9(8)
C11 C12 C23 C25 100.2(7)
C9 C10 C26 C27 1.2(10)
C11 C10 C26 C27 -179.4(7)
C10 C26 C27 C28 -2.4(12)
C26 C27 C28 C29 2.7(11)
C27 C28 C29 C9 -2.0(10)
C10 C9 C29 C28 0.9(9)
N2 C9 C29 C28 -179.5(6)
N1 N3 C30 C50 50.2(7)
Nd1 N3 C30 C50 -96.0(7)
N1 N3 C30 C31 -129.7(5)
Nd1 N3 C30 C31 84.1(7)
C50 C30 C31 C47 -0.6(9)
N3 C30 C31 C47 179.3(5)
C50 C30 C31 C32 179.2(6)
N3 C30 C31 C32 -0.9(8)
C30 C31 C32 C37 -109.6(6)
C47 C31 C32 C37 70.2(7)
C30 C31 C32 C33 73.0(7)
C47 C31 C32 C33 -107.2(6)
C37 C32 C33 C34 -0.4(7)
C31 C32 C33 C34 177.0(4)
C37 C32 C33 C44 -177.7(4)
C31 C32 C33 C44 -0.3(7)
C32 C33 C34 C35 0.6(7)
C44 C33 C34 C35 177.9(4)
C33 C34 C35 C36 -0.8(7)
C33 C34 C35 C41 -178.0(5)
C34 C35 C36 C37 0.9(7)
C41 C35 C36 C37 178.2(5)
C35 C36 C37 C32 -0.8(7)
C35 C36 C37 C38 -179.7(5)
C33 C32 C37 C36 0.6(7)
C31 C32 C37 C36 -176.8(4)
C33 C32 C37 C38 179.4(4)
C31 C32 C37 C38 2.0(7)
C36 C37 C38 C40 73.5(6)
C32 C37 C38 C40 -105.4(6)
C36 C37 C38 C39 -48.3(7)
C32 C37 C38 C39 132.9(5)
C34 C35 C41 C43 91.7(10)
C36 C35 C41 C43 -85.4(10)
C34 C35 C41 C42 -35.5(8)
C36 C35 C41 C42 147.4(6)
C34 C33 C44 C45 55.2(6)
C32 C33 C44 C45 -127.5(5)
C34 C33 C44 C46 -68.4(6)
C32 C33 C44 C46 108.9(6)
C30 C31 C47 C48 1.0(10)
C32 C31 C47 C48 -178.8(6)
C31 C47 C48 C49 -0.6(12)
C47 C48 C49 C50 -0.3(13)
C31 C30 C50 C49 -0.2(11)
N3 C30 C50 C49 179.9(7)
C48 C49 C50 C30 0.7(13)
